data_4316766
loop_
_publ_author_name
'Jinzhu Chen'
'David J. Szalda'
'Etsuko Fujita'
'Carol Creutz'

_publ_section_title
;
 Iron(II) and Ruthenium(II) Complexes Containing P, N, and H Ligands:
 Structure, Spectroscopy, Electrochemistry, and Reactivity
;
_journal_name_full 'Inorganic Chemistry'
_journal_page_first 9380
_journal_page_last 9391
_journal_paper_doi 10.1021/ic101077t
_journal_volume 49
_journal_year 2010
_chemical_formula_sum 'C23 H43 F6 Fe N9 O P4'
_chemical_formula_weight 755.39
_chemical_name_systematic
; 
 ? 
;
_space_group_IT_number 19
_symmetry_cell_setting orthorhombic
_symmetry_space_group_name_Hall 'P 2ac 2ab'
_symmetry_space_group_name_H-M 'P 21 21 21'
_atom_sites_solution_hydrogens geom
_atom_sites_solution_primary direct
_atom_sites_solution_secondary difmap
_audit_creation_method SHELXL-97
_cell_angle_alpha 90.00
_cell_angle_beta 90.00
_cell_angle_gamma 90.00
_cell_formula_units_Z 4
_cell_length_a 10.6307(2)
_cell_length_b 15.3630(3)
_cell_length_c 18.6298(3)
_cell_measurement_reflns_used 9944
_cell_measurement_temperature 296(2)
_cell_measurement_theta_max 34.69
_cell_measurement_theta_min 3.20
_cell_volume 3042.61(10)
_computing_cell_refinement 'Bruker SAINT'
_computing_data_collection 'Bruker APEX2'
_computing_data_reduction 'Bruker SAINT'
_computing_molecular_graphics 'Bruker SHELXTL'
_computing_publication_material 'Bruker SHELXTL'
_computing_structure_refinement 'SHELXL-97 (Sheldrick, 1997)'
_computing_structure_solution 'SHELXS-97 (Sheldrick, 1990)'
_diffrn_ambient_temperature 296(2)
_diffrn_measured_fraction_theta_full 0.994
_diffrn_measured_fraction_theta_max 0.994
_diffrn_measurement_device_type 'Bruker APEX-II CCD'
_diffrn_measurement_method '\f and \w scans'
_diffrn_radiation_monochromator graphite
_diffrn_radiation_source 'fine-focus sealed tube'
_diffrn_radiation_type MoK\a
_diffrn_radiation_wavelength 0.71073
_diffrn_reflns_av_R_equivalents 0.0274
_diffrn_reflns_av_sigmaI/netI 0.0351
_diffrn_reflns_limit_h_max 17
_diffrn_reflns_limit_h_min -17
_diffrn_reflns_limit_k_max 22
_diffrn_reflns_limit_k_min -25
_diffrn_reflns_limit_l_max 31
_diffrn_reflns_limit_l_min -23
_diffrn_reflns_number 56943
_diffrn_reflns_theta_full 36.76
_diffrn_reflns_theta_max 36.76
_diffrn_reflns_theta_min 3.80
_diffrn_standards_number 0
_exptl_absorpt_coefficient_mu 0.781
_exptl_absorpt_correction_T_max 0.7472
_exptl_absorpt_correction_T_min 0.6697
_exptl_absorpt_correction_type multi-scan
_exptl_absorpt_process_details
; 
      SADABS Version 2007/2 (Sheldrick, Bruker AXS Inc.) 
;
_exptl_crystal_colour yellow
_exptl_crystal_density_diffrn 1.649
_exptl_crystal_density_method 'not measured'
_exptl_crystal_description cube
_exptl_crystal_F_000 1568
_exptl_crystal_size_max .3
_exptl_crystal_size_mid .3
_exptl_crystal_size_min .3
_refine_diff_density_max 0.816
_refine_diff_density_min -0.482
_refine_diff_density_rms 0.083
_refine_ls_abs_structure_details 'Flack H D (1983), Acta Cryst. A39, 876-881'
_refine_ls_abs_structure_Flack 0.003(10)
_refine_ls_extinction_method none
_refine_ls_goodness_of_fit_ref 1.035
_refine_ls_hydrogen_treatment refU
_refine_ls_matrix_type full
_refine_ls_number_parameters 398
_refine_ls_number_reflns 15121
_refine_ls_number_restraints 0
_refine_ls_restrained_S_all 1.035
_refine_ls_R_factor_all 0.0567
_refine_ls_R_factor_gt 0.0435
_refine_ls_shift/su_max 0.002
_refine_ls_shift/su_mean 0.000
_refine_ls_structure_factor_coef Fsqd
_refine_ls_weighting_details 'calc w=1/[\s^2^(Fo^2^)+(0.0797P)^2^+0.5568P] where P=(Fo^2^+2Fc^2^)/3'
_refine_ls_weighting_scheme calc
_refine_ls_wR_factor_gt 0.1219
_refine_ls_wR_factor_ref 0.1312
_reflns_number_gt 12594
_reflns_number_total 15121
_reflns_threshold_expression >2sigma(I)
_cod_data_source_file ic101077t_si_004_1.cif
_cod_data_source_block (8)
_cod_depositor_comments
;
The following automatic conversions were performed:

'_symmetry_cell_setting' value 'Orthorhombic' changed to
'orthorhombic' according to the built-in table from CIF Core
dictionary named 'cif_core.dic' version 2.4.1 from
2010-06-29.

'_refine_ls_hydrogen_treatment' value 'refu' changed to
'refU' according to the built-in table from CIF Core dictionary named
'cif_core.dic' version 2.4.1 from 2010-06-29.

Automatic conversion script
Id: cif_fix_values 1646 2011-03-28 12:23:43Z adriana 
;
_cod_database_code 4316766

loop_
_symmetry_equiv_pos_as_xyz
'x, y, z'
'-x+1/2, -y, z+1/2'
'-x, y+1/2, -z+1/2'
'x+1/2, -y+1/2, -z'

loop_
_atom_site_label
_atom_site_type_symbol
_atom_site_fract_x
_atom_site_fract_y
_atom_site_fract_z
_atom_site_U_iso_or_equiv
_atom_site_adp_type
_atom_site_occupancy
_atom_site_symmetry_multiplicity
_atom_site_calc_flag
_atom_site_refinement_flags
_atom_site_disorder_assembly
_atom_site_disorder_group
Fe1 Fe 0.88753(2) 0.498024(16) 0.917258(13) 0.02417(5) Uani 1 1 d . . .
C51 C 0.9558(5) 0.6252(2) 0.9151(4) 0.105(2) Uani 1 1 d . . .
H51 H 0.9057 0.6744 0.9206 0.0556(15) Uiso 1 1 calc R . .
C52 C 0.9836(4) 0.5872(3) 0.8525(2) 0.0744(12) Uani 1 1 d . . .
H52 H 0.9553 0.6062 0.8079 0.0556(15) Uiso 1 1 calc R . .
C53 C 1.0562(3) 0.5198(3) 0.8627(3) 0.0826(15) Uani 1 1 d . . .
H53 H 1.0881 0.4833 0.8272 0.0556(15) Uiso 1 1 calc R . .
C54 C 1.0774(4) 0.5124(5) 0.9363(5) 0.167(4) Uani 1 1 d . . .
H54 H 1.1254 0.4707 0.9599 0.0556(15) Uiso 1 1 calc R . .
C55 C 1.0095(7) 0.5827(5) 0.9671(2) 0.140(3) Uani 1 1 d . . .
H55 H 1.0044 0.5959 1.0158 0.0556(15) Uiso 1 1 calc R . .
P2 P 0.83818(4) 0.40453(3) 0.83311(2) 0.02162(7) Uani 1 1 d . . .
C211 C 0.8513(2) 0.44070(13) 0.73814(10) 0.0305(3) Uani 1 1 d . . .
H21A H 0.7932 0.4884 0.7301 0.0556(15) Uiso 1 1 calc R . .
H21B H 0.9357 0.4623 0.7297 0.0556(15) Uiso 1 1 calc R . .
N211 N 0.82405(18) 0.37070(12) 0.68644(9) 0.0325(3) Uani 1 1 d . . .
C221 C 0.93489(19) 0.30452(13) 0.82493(12) 0.0330(4) Uani 1 1 d . . .
H22A H 1.0226 0.3208 0.8200 0.0556(15) Uiso 1 1 calc R . .
H22B H 0.9265 0.2705 0.8685 0.0556(15) Uiso 1 1 calc R . .
N221 N 0.8983(2) 0.25039(12) 0.76316(11) 0.0387(4) Uani 1 1 d . . .
C231 C 0.68134(16) 0.35258(13) 0.82422(10) 0.0282(3) Uani 1 1 d . . .
H23A H 0.6621 0.3212 0.8681 0.0556(15) Uiso 1 1 calc R . .
H23B H 0.6181 0.3975 0.8181 0.0556(15) Uiso 1 1 calc R . .
N231 N 0.67528(17) 0.29226(12) 0.76341(9) 0.0333(3) Uani 1 1 d . . .
C212 C 0.9121(2) 0.29827(17) 0.69562(12) 0.0405(5) Uani 1 1 d . . .
H12A H 0.9972 0.3208 0.6928 0.0556(15) Uiso 1 1 calc R . .
H12B H 0.9009 0.2579 0.6561 0.0556(15) Uiso 1 1 calc R . .
C213 C 0.6960(2) 0.33759(16) 0.69640(11) 0.0363(4) Uani 1 1 d . . .
H13A H 0.6378 0.3861 0.6936 0.0556(15) Uiso 1 1 calc R . .
H13B H 0.6765 0.2983 0.6572 0.0556(15) Uiso 1 1 calc R . .
C223 C 0.7657(3) 0.22207(15) 0.77008(14) 0.0424(5) Uani 1 1 d . . .
H23C H 0.7483 0.1789 0.7334 0.0556(15) Uiso 1 1 calc R . .
H23D H 0.7547 0.1944 0.8165 0.0556(15) Uiso 1 1 calc R . .
P3 P 0.86883(4) 0.40499(3) 1.00649(2) 0.02365(8) Uani 1 1 d . . .
C311 C 0.8375(2) 0.45119(13) 1.09692(10) 0.0312(3) Uani 1 1 d . . .
H31A H 0.9017 0.4940 1.1078 0.0556(15) Uiso 1 1 calc R . .
H31B H 0.7570 0.4810 1.0960 0.0556(15) Uiso 1 1 calc R . .
N311 N 0.83543(19) 0.38580(13) 1.15414(9) 0.0355(4) Uani 1 1 d . . .
C321 C 0.7531(2) 0.31364(13) 1.01065(11) 0.0322(4) Uani 1 1 d . . .
H32A H 0.6688 0.3369 1.0052 0.0556(15) Uiso 1 1 calc R . .
H32B H 0.7685 0.2742 0.9709 0.0556(15) Uiso 1 1 calc R . .
N321 N 0.7602(2) 0.26455(12) 1.07862(11) 0.0380(4) Uani 1 1 d . . .
C331 C 1.0081(2) 0.33914(18) 1.03213(12) 0.0406(5) Uani 1 1 d . . .
H33A H 1.0302 0.3011 0.9925 0.0556(15) Uiso 1 1 calc R . .
H33B H 1.0787 0.3778 1.0406 0.0556(15) Uiso 1 1 calc R . .
N331 N 0.9870(2) 0.28614(15) 1.09659(11) 0.0425(4) Uani 1 1 d . . .
C312 C 0.7380(2) 0.32081(16) 1.14072(12) 0.0394(5) Uani 1 1 d . . .
H12C H 0.6585 0.3507 1.1340 0.0556(15) Uiso 1 1 calc R . .
H12D H 0.7300 0.2845 1.1831 0.0556(15) Uiso 1 1 calc R . .
C313 C 0.9578(3) 0.34075(19) 1.15931(13) 0.0444(5) Uani 1 1 d . . .
H13C H 1.0236 0.3839 1.1649 0.0556(15) Uiso 1 1 calc R . .
H13D H 0.9578 0.3045 1.2019 0.0556(15) Uiso 1 1 calc R . .
C323 C 0.8847(3) 0.22493(15) 1.08665(14) 0.0471(6) Uani 1 1 d . . .
H32C H 0.8828 0.1858 1.1275 0.0556(15) Uiso 1 1 calc R . .
H32D H 0.9021 0.1902 1.0443 0.0556(15) Uiso 1 1 calc R . .
P4 P 0.69861(5) 0.55314(3) 0.92996(2) 0.02589(8) Uani 1 1 d . . .
C411 C 0.56423(19) 0.48876(13) 0.96403(11) 0.0320(3) Uani 1 1 d . . .
H41A H 0.5503 0.4399 0.9321 0.0556(15) Uiso 1 1 calc R . .
H41B H 0.5859 0.4655 1.0108 0.0556(15) Uiso 1 1 calc R . .
N411 N 0.44575(19) 0.53884(14) 0.97042(11) 0.0399(4) Uani 1 1 d . . .
C431 C 0.6798(2) 0.64565(14) 0.99348(13) 0.0398(5) Uani 1 1 d . . .
H43A H 0.7061 0.6272 1.0410 0.0556(15) Uiso 1 1 calc R . .
H43B H 0.7346 0.6929 0.9787 0.0556(15) Uiso 1 1 calc R . .
N421 N 0.4933(2) 0.64078(15) 0.87283(11) 0.0465(5) Uani 1 1 d . . .
C421 C 0.6153(2) 0.60398(15) 0.85248(11) 0.0387(4) Uani 1 1 d . . .
H42A H 0.6677 0.6497 0.8325 0.0556(15) Uiso 1 1 calc R . .
H42B H 0.6027 0.5605 0.8155 0.0556(15) Uiso 1 1 calc R . .
N431 N 0.5492(2) 0.67806(13) 0.99727(11) 0.0450(5) Uani 1 1 d . . .
C413 C 0.4632(3) 0.61175(18) 1.02174(13) 0.0473(6) Uani 1 1 d . . .
H13E H 0.3821 0.6384 1.0309 0.0556(15) Uiso 1 1 calc R . .
H13F H 0.4940 0.5884 1.0668 0.0556(15) Uiso 1 1 calc R . .
C412 C 0.4089(2) 0.5746(2) 0.90035(14) 0.0477(6) Uani 1 1 d . . .
H12E H 0.4047 0.5273 0.8659 0.0556(15) Uiso 1 1 calc R . .
H12F H 0.3253 0.5993 0.9045 0.0556(15) Uiso 1 1 calc R . .
C423 C 0.5077(3) 0.70950(17) 0.92699(15) 0.0524(7) Uani 1 1 d . . .
H23E H 0.5682 0.7518 0.9096 0.0556(15) Uiso 1 1 calc R . .
H23F H 0.4278 0.7391 0.9327 0.0556(15) Uiso 1 1 calc R . .
P1 P 0.20202(7) 0.58831(6) 1.20003(4) 0.04983(16) Uani 1 1 d . . .
F1 F 0.2710(3) 0.6124(2) 1.27214(16) 0.1162(12) Uani 1 1 d . . .
F2 F 0.1333(4) 0.5662(3) 1.12959(17) 0.1566(18) Uani 1 1 d . . .
F3 F 0.3231(4) 0.5355(3) 1.1818(2) 0.170(2) Uani 1 1 d . . .
F4 F 0.0977(4) 0.6573(4) 1.2146(2) 0.167(2) Uani 1 1 d . . .
F5 F 0.2699(4) 0.6631(4) 1.1587(3) 0.178(2) Uani 1 1 d . . .
F6 F 0.1381(8) 0.5188(5) 1.2381(3) 0.275(4) Uani 1 1 d . . .
O1 O 0.3427(5) 0.4044(2) 1.0656(2) 0.1210(17) Uani 1 1 d . . .

loop_
_atom_site_aniso_label
_atom_site_aniso_U_11
_atom_site_aniso_U_22
_atom_site_aniso_U_33
_atom_site_aniso_U_23
_atom_site_aniso_U_13
_atom_site_aniso_U_12
Fe1 0.02652(10) 0.02445(10) 0.02156(9) -0.00129(9) 0.00012(7) -0.00793(8)
C51 0.096(3) 0.0474(17) 0.171(5) -0.041(3) 0.072(4) -0.0439(19)
C52 0.078(2) 0.079(2) 0.067(2) 0.0266(18) -0.0006(17) -0.050(2)
C53 0.0462(15) 0.065(2) 0.137(4) -0.028(2) 0.046(2) -0.0285(15)
C54 0.0481(19) 0.146(5) 0.306(10) 0.157(6) -0.086(4) -0.064(3)
C55 0.171(6) 0.211(7) 0.0368(15) -0.010(3) -0.002(2) -0.165(6)
P2 0.02278(15) 0.02251(17) 0.01958(15) -0.00094(14) 0.00084(12) -0.00205(13)
C211 0.0399(9) 0.0298(8) 0.0217(7) 0.0003(6) 0.0037(6) -0.0025(7)
N211 0.0404(8) 0.0365(8) 0.0207(6) -0.0037(6) 0.0030(6) 0.0014(7)
C221 0.0333(8) 0.0297(8) 0.0360(9) -0.0019(7) -0.0050(7) 0.0075(7)
N221 0.0483(10) 0.0290(8) 0.0388(9) -0.0082(7) -0.0040(8) 0.0100(7)
C231 0.0250(7) 0.0350(9) 0.0248(7) -0.0024(6) 0.0009(5) -0.0060(6)
N231 0.0360(8) 0.0347(8) 0.0291(7) -0.0045(6) -0.0032(6) -0.0089(6)
C212 0.0428(11) 0.0435(11) 0.0352(10) -0.0105(9) 0.0100(8) 0.0086(9)
C213 0.0389(9) 0.0440(11) 0.0259(8) -0.0035(7) -0.0078(7) -0.0026(8)
C223 0.0611(14) 0.0273(9) 0.0388(11) -0.0064(8) -0.0053(10) -0.0068(9)
P3 0.02493(17) 0.02561(18) 0.02040(16) 0.00013(14) -0.00171(13) 0.00239(14)
C311 0.0414(9) 0.0295(8) 0.0228(7) -0.0033(6) -0.0021(6) 0.0052(7)
N311 0.0445(9) 0.0400(9) 0.0219(6) 0.0019(6) -0.0007(6) 0.0082(7)
C321 0.0421(9) 0.0253(8) 0.0293(8) 0.0037(6) -0.0071(7) -0.0035(7)
N321 0.0530(10) 0.0277(7) 0.0332(8) 0.0097(7) -0.0022(8) 0.0008(7)
C331 0.0335(9) 0.0520(12) 0.0363(10) 0.0062(9) 0.0020(7) 0.0178(9)
N331 0.0462(10) 0.0480(11) 0.0332(9) 0.0059(7) -0.0038(7) 0.0222(9)
C312 0.0456(11) 0.0429(11) 0.0296(9) 0.0099(8) 0.0066(8) 0.0068(9)
C313 0.0497(12) 0.0538(14) 0.0297(10) 0.0032(9) -0.0134(8) 0.0127(10)
C323 0.0699(16) 0.0328(10) 0.0386(11) 0.0067(8) -0.0030(11) 0.0203(10)
P4 0.0349(2) 0.02087(17) 0.02192(18) 0.00035(14) -0.00169(15) 0.00135(15)
C411 0.0330(8) 0.0300(9) 0.0329(8) 0.0036(7) 0.0049(6) 0.0038(7)
N411 0.0374(9) 0.0440(10) 0.0384(9) 0.0006(8) 0.0051(7) 0.0095(8)
C431 0.0534(12) 0.0298(9) 0.0362(10) -0.0084(8) -0.0091(9) 0.0068(8)
N421 0.0545(12) 0.0500(12) 0.0349(9) 0.0064(8) -0.0082(8) 0.0200(10)
C421 0.0539(11) 0.0379(10) 0.0242(7) 0.0062(7) -0.0007(8) 0.0076(9)
N431 0.0648(13) 0.0360(9) 0.0342(9) -0.0046(7) -0.0026(8) 0.0200(9)
C413 0.0592(14) 0.0491(13) 0.0335(10) -0.0007(9) 0.0098(10) 0.0226(11)
C412 0.0417(11) 0.0582(15) 0.0432(12) -0.0011(10) -0.0088(9) 0.0123(10)
C423 0.0743(18) 0.0356(11) 0.0473(13) 0.0057(10) -0.0049(13) 0.0240(11)
P1 0.0395(3) 0.0681(5) 0.0419(3) -0.0083(3) -0.0061(2) 0.0016(3)
F1 0.127(3) 0.138(3) 0.0831(18) -0.0431(18) -0.0533(18) 0.035(2)
F2 0.194(4) 0.199(4) 0.0769(19) -0.017(2) -0.075(2) -0.042(4)
F3 0.154(3) 0.208(4) 0.149(4) -0.089(3) -0.035(3) 0.114(3)
F4 0.100(2) 0.265(6) 0.137(3) -0.051(4) -0.016(2) 0.099(3)
F5 0.124(3) 0.196(5) 0.215(5) 0.081(4) 0.009(4) -0.053(3)
F6 0.350(9) 0.303(7) 0.172(4) 0.144(5) -0.074(5) -0.228(7)
O1 0.203(5) 0.0626(17) 0.098(2) -0.0165(16) 0.065(3) -0.033(2)

loop_
_atom_type_symbol
_atom_type_description
_atom_type_scat_dispersion_real
_atom_type_scat_dispersion_imag
_atom_type_scat_source
C C 0.0033 0.0016 'International Tables Vol C Tables 4.2.6.8 and 6.1.1.4'
H H 0.0000 0.0000 'International Tables Vol C Tables 4.2.6.8 and 6.1.1.4'
N N 0.0061 0.0033 'International Tables Vol C Tables 4.2.6.8 and 6.1.1.4'
O O 0.0106 0.0060 'International Tables Vol C Tables 4.2.6.8 and 6.1.1.4'
F F 0.0171 0.0103 'International Tables Vol C Tables 4.2.6.8 and 6.1.1.4'
P P 0.1023 0.0942 'International Tables Vol C Tables 4.2.6.8 and 6.1.1.4'
Fe Fe 0.3463 0.8444 'International Tables Vol C Tables 4.2.6.8 and 6.1.1.4'

loop_
_geom_angle_atom_site_label_1
_geom_angle_atom_site_label_2
_geom_angle_atom_site_label_3
_geom_angle
_geom_angle_site_symmetry_1
_geom_angle_site_symmetry_3
_geom_angle_publ_flag
C55 Fe1 C54 40.3(3) . . ?
C55 Fe1 C51 36.6(2) . . ?
C54 Fe1 C51 64.0(2) . . ?
C55 Fe1 C53 65.0(2) . . ?
C54 Fe1 C53 39.2(3) . . ?
C51 Fe1 C53 62.72(16) . . ?
C55 Fe1 C52 62.54(16) . . ?
C54 Fe1 C52 63.29(18) . . ?
C51 Fe1 C52 37.36(18) . . ?
C53 Fe1 C52 36.39(17) . . ?
C55 Fe1 P2 152.68(19) . . ?
C54 Fe1 P2 115.3(3) . . ?
C51 Fe1 P2 133.19(19) . . ?
C53 Fe1 P2 87.83(12) . . ?
C52 Fe1 P2 97.68(12) . . ?
C55 Fe1 P4 106.5(3) . . ?
C54 Fe1 P4 146.8(3) . . ?
C51 Fe1 P4 87.64(14) . . ?
C53 Fe1 P4 141.00(15) . . ?
C52 Fe1 P4 104.87(14) . . ?
P2 Fe1 P4 96.380(18) . . ?
C55 Fe1 P3 97.26(17) . . ?
C54 Fe1 P3 91.63(16) . . ?
C51 Fe1 P3 130.9(2) . . ?
C53 Fe1 P3 123.32(16) . . ?
C52 Fe1 P3 154.81(12) . . ?
P2 Fe1 P3 95.343(18) . . ?
P4 Fe1 P3 94.966(19) . . ?
C55 C51 C52 109.5(5) . . ?
C55 C51 Fe1 70.6(2) . . ?
C52 C51 Fe1 71.66(18) . . ?
C55 C51 H51 125.3 . . ?
C52 C51 H51 125.3 . . ?
Fe1 C51 H51 124.1 . . ?
C53 C52 C51 110.5(5) . . ?
C53 C52 Fe1 71.65(19) . . ?
C51 C52 Fe1 70.98(19) . . ?
C53 C52 H52 124.8 . . ?
C51 C52 H52 124.8 . . ?
Fe1 C52 H52 124.2 . . ?
C52 C53 C54 107.6(5) . . ?
C52 C53 Fe1 71.96(18) . . ?
C54 C53 Fe1 69.3(2) . . ?
C52 C53 H53 126.2 . . ?
C54 C53 H53 126.2 . . ?
Fe1 C53 H53 124.2 . . ?
C53 C54 C55 104.7(4) . . ?
C53 C54 Fe1 71.4(2) . . ?
C55 C54 Fe1 69.7(2) . . ?
C53 C54 H54 127.6 . . ?
C55 C54 H54 127.6 . . ?
Fe1 C54 H54 123.0 . . ?
C51 C55 C54 107.6(4) . . ?
C51 C55 Fe1 72.8(2) . . ?
C54 C55 Fe1 69.9(2) . . ?
C51 C55 H55 126.2 . . ?
C54 C55 H55 126.2 . . ?
Fe1 C55 H55 122.8 . . ?
C221 P2 C231 97.72(9) . . ?
C221 P2 C211 97.35(10) . . ?
C231 P2 C211 96.36(9) . . ?
C221 P2 Fe1 117.99(7) . . ?
C231 P2 Fe1 124.14(6) . . ?
C211 P2 Fe1 117.86(7) . . ?
N211 C211 P2 112.92(13) . . ?
N211 C211 H21A 109.0 . . ?
P2 C211 H21A 109.0 . . ?
N211 C211 H21B 109.0 . . ?
P2 C211 H21B 109.0 . . ?
H21A C211 H21B 107.8 . . ?
C212 N211 C213 108.39(18) . . ?
C212 N211 C211 110.67(17) . . ?
C213 N211 C211 110.69(16) . . ?
N221 C221 P2 112.69(14) . . ?
N221 C221 H22A 109.1 . . ?
P2 C221 H22A 109.1 . . ?
N221 C221 H22B 109.1 . . ?
P2 C221 H22B 109.1 . . ?
H22A C221 H22B 107.8 . . ?
C212 N221 C221 111.18(18) . . ?
C212 N221 C223 108.5(2) . . ?
C221 N221 C223 110.44(18) . . ?
N231 C231 P2 112.37(13) . . ?
N231 C231 H23A 109.1 . . ?
P2 C231 H23A 109.1 . . ?
N231 C231 H23B 109.1 . . ?
P2 C231 H23B 109.1 . . ?
H23A C231 H23B 107.9 . . ?
C213 N231 C223 109.34(19) . . ?
C213 N231 C231 110.87(17) . . ?
C223 N231 C231 112.02(17) . . ?
N211 C212 N221 114.69(17) . . ?
N211 C212 H12A 108.6 . . ?
N221 C212 H12A 108.6 . . ?
N211 C212 H12B 108.6 . . ?
N221 C212 H12B 108.6 . . ?
H12A C212 H12B 107.6 . . ?
N231 C213 N211 114.71(17) . . ?
N231 C213 H13A 108.6 . . ?
N211 C213 H13A 108.6 . . ?
N231 C213 H13B 108.6 . . ?
N211 C213 H13B 108.6 . . ?
H13A C213 H13B 107.6 . . ?
N231 C223 N221 113.90(18) . . ?
N231 C223 H23C 108.8 . . ?
N221 C223 H23C 108.8 . . ?
N231 C223 H23D 108.8 . . ?
N221 C223 H23D 108.8 . . ?
H23C C223 H23D 107.7 . . ?
C331 P3 C311 96.78(10) . . ?
C331 P3 C321 96.05(11) . . ?
C311 P3 C321 97.54(10) . . ?
C331 P3 Fe1 118.44(8) . . ?
C311 P3 Fe1 116.93(7) . . ?
C321 P3 Fe1 125.35(6) . . ?
N311 C311 P3 113.61(14) . . ?
N311 C311 H31A 108.8 . . ?
P3 C311 H31A 108.8 . . ?
N311 C311 H31B 108.8 . . ?
P3 C311 H31B 108.8 . . ?
H31A C311 H31B 107.7 . . ?
C312 N311 C311 110.79(16) . . ?
C312 N311 C313 108.38(19) . . ?
C311 N311 C313 110.85(19) . . ?
N321 C321 P3 112.67(14) . . ?
N321 C321 H32A 109.1 . . ?
P3 C321 H32A 109.1 . . ?
N321 C321 H32B 109.1 . . ?
P3 C321 H32B 109.1 . . ?
H32A C321 H32B 107.8 . . ?
C312 N321 C323 108.1(2) . . ?
C312 N321 C321 111.61(16) . . ?
C323 N321 C321 110.3(2) . . ?
N331 C331 P3 112.99(15) . . ?
N331 C331 H33A 109.0 . . ?
P3 C331 H33A 109.0 . . ?
N331 C331 H33B 109.0 . . ?
P3 C331 H33B 109.0 . . ?
H33A C331 H33B 107.8 . . ?
C323 N331 C331 111.7(2) . . ?
C323 N331 C313 108.2(2) . . ?
C331 N331 C313 111.4(2) . . ?
N311 C312 N321 115.16(19) . . ?
N311 C312 H12C 108.5 . . ?
N321 C312 H12C 108.5 . . ?
N311 C312 H12D 108.5 . . ?
N321 C312 H12D 108.5 . . ?
H12C C312 H12D 107.5 . . ?
N331 C313 N311 113.66(18) . . ?
N331 C313 H13C 108.8 . . ?
N311 C313 H13C 108.8 . . ?
N331 C313 H13D 108.8 . . ?
N311 C313 H13D 108.8 . . ?
H13C C313 H13D 107.7 . . ?
N331 C323 N321 114.91(18) . . ?
N331 C323 H32C 108.5 . . ?
N321 C323 H32C 108.5 . . ?
N331 C323 H32D 108.5 . . ?
N321 C323 H32D 108.5 . . ?
H32C C323 H32D 107.5 . . ?
C411 P4 C431 96.16(11) . . ?
C411 P4 C421 97.06(11) . . ?
C431 P4 C421 96.98(10) . . ?
C411 P4 Fe1 122.54(6) . . ?
C431 P4 Fe1 117.52(8) . . ?
C421 P4 Fe1 120.88(8) . . ?
N411 C411 P4 114.00(14) . . ?
N411 C411 H41A 108.8 . . ?
P4 C411 H41A 108.8 . . ?
N411 C411 H41B 108.8 . . ?
P4 C411 H41B 108.8 . . ?
H41A C411 H41B 107.6 . . ?
C412 N411 C411 110.44(18) . . ?
C412 N411 C413 108.9(2) . . ?
C411 N411 C413 109.73(19) . . ?
N431 C431 P4 112.89(16) . . ?
N431 C431 H43A 109.0 . . ?
P4 C431 H43A 109.0 . . ?
N431 C431 H43B 109.0 . . ?
P4 C431 H43B 109.0 . . ?
H43A C431 H43B 107.8 . . ?
C412 N421 C421 111.6(2) . . ?
C412 N421 C423 109.0(2) . . ?
C421 N421 C423 111.3(2) . . ?
N421 C421 P4 112.44(15) . . ?
N421 C421 H42A 109.1 . . ?
P4 C421 H42A 109.1 . . ?
N421 C421 H42B 109.1 . . ?
P4 C421 H42B 109.1 . . ?
H42A C421 H42B 107.8 . . ?
C413 N431 C423 109.0(2) . . ?
C413 N431 C431 111.89(19) . . ?
C423 N431 C431 110.6(2) . . ?
N431 C413 N411 114.11(19) . . ?
N431 C413 H13E 108.7 . . ?
N411 C413 H13E 108.7 . . ?
N431 C413 H13F 108.7 . . ?
N411 C413 H13F 108.7 . . ?
H13E C413 H13F 107.6 . . ?
N421 C412 N411 114.3(2) . . ?
N421 C412 H12E 108.7 . . ?
N411 C412 H12E 108.7 . . ?
N421 C412 H12F 108.7 . . ?
N411 C412 H12F 108.7 . . ?
H12E C412 H12F 107.6 . . ?
N431 C423 N421 114.14(19) . . ?
N431 C423 H23E 108.7 . . ?
N421 C423 H23E 108.7 . . ?
N431 C423 H23F 108.7 . . ?
N421 C423 H23F 108.7 . . ?
H23E C423 H23F 107.6 . . ?
F6 P1 F2 91.8(3) . . ?
F6 P1 F4 94.7(4) . . ?
F2 P1 F4 87.7(2) . . ?
F6 P1 F3 96.4(4) . . ?
F2 P1 F3 95.2(2) . . ?
F4 P1 F3 168.4(3) . . ?
F6 P1 F5 179.6(3) . . ?
F2 P1 F5 87.8(3) . . ?
F4 P1 F5 85.1(3) . . ?
F3 P1 F5 83.9(3) . . ?
F6 P1 F1 88.5(3) . . ?
F2 P1 F1 179.1(2) . . ?
F4 P1 F1 91.4(2) . . ?
F3 P1 F1 85.60(19) . . ?
F5 P1 F1 91.9(3) . . ?

loop_
_geom_bond_atom_site_label_1
_geom_bond_atom_site_label_2
_geom_bond_distance
_geom_bond_site_symmetry_2
_geom_bond_publ_flag
Fe1 C55 2.058(3) . ?
Fe1 C54 2.061(3) . ?
Fe1 C51 2.084(3) . ?
Fe1 C53 2.089(3) . ?
Fe1 C52 2.093(3) . ?
Fe1 P2 2.1900(5) . ?
Fe1 P4 2.1924(6) . ?
Fe1 P3 2.2013(5) . ?
C51 C55 1.301(9) . ?
C51 C52 1.338(6) . ?
C51 H51 0.9300 . ?
C52 C53 1.306(6) . ?
C52 H52 0.9300 . ?
C53 C54 1.394(9) . ?
C53 H53 0.9300 . ?
C54 C55 1.420(10) . ?
C54 H54 0.9300 . ?
C55 H55 0.9300 . ?
P2 C221 1.855(2) . ?
P2 C231 1.8559(17) . ?
P2 C211 1.8596(19) . ?
C211 N211 1.472(3) . ?
C211 H21A 0.9700 . ?
C211 H21B 0.9700 . ?
N211 C212 1.464(3) . ?
N211 C213 1.465(3) . ?
C221 N221 1.472(3) . ?
C221 H22A 0.9700 . ?
C221 H22B 0.9700 . ?
N221 C212 1.465(3) . ?
N221 C223 1.481(4) . ?
C231 N231 1.465(3) . ?
C231 H23A 0.9700 . ?
C231 H23B 0.9700 . ?
N231 C213 1.446(3) . ?
N231 C223 1.450(3) . ?
C212 H12A 0.9700 . ?
C212 H12B 0.9700 . ?
C213 H13A 0.9700 . ?
C213 H13B 0.9700 . ?
C223 H23C 0.9700 . ?
C223 H23D 0.9700 . ?
P3 C331 1.856(2) . ?
P3 C311 1.8582(18) . ?
P3 C321 1.868(2) . ?
C311 N311 1.465(3) . ?
C311 H31A 0.9700 . ?
C311 H31B 0.9700 . ?
N311 C312 1.460(3) . ?
N311 C313 1.476(3) . ?
C321 N321 1.476(3) . ?
C321 H32A 0.9700 . ?
C321 H32B 0.9700 . ?
N321 C312 1.463(3) . ?
N321 C323 1.464(3) . ?
C331 N331 1.468(3) . ?
C331 H33A 0.9700 . ?
C331 H33B 0.9700 . ?
N331 C323 1.449(4) . ?
N331 C313 1.472(3) . ?
C312 H12C 0.9700 . ?
C312 H12D 0.9700 . ?
C313 H13C 0.9700 . ?
C313 H13D 0.9700 . ?
C323 H32C 0.9700 . ?
C323 H32D 0.9700 . ?
P4 C411 1.850(2) . ?
P4 C431 1.860(2) . ?
P4 C421 1.865(2) . ?
C411 N411 1.481(3) . ?
C411 H41A 0.9700 . ?
C411 H41B 0.9700 . ?
N411 C412 1.469(3) . ?
N411 C413 1.484(3) . ?
C431 N431 1.477(3) . ?
C431 H43A 0.9700 . ?
C431 H43B 0.9700 . ?
N421 C412 1.450(4) . ?
N421 C421 1.465(3) . ?
N421 C423 1.468(4) . ?
C421 H42A 0.9700 . ?
C421 H42B 0.9700 . ?
N431 C413 1.443(4) . ?
N431 C423 1.463(3) . ?
C413 H13E 0.9700 . ?
C413 H13F 0.9700 . ?
C412 H12E 0.9700 . ?
C412 H12F 0.9700 . ?
C423 H23E 0.9700 . ?
C423 H23F 0.9700 . ?
P1 F6 1.451(4) . ?
P1 F2 1.540(3) . ?
P1 F4 1.558(4) . ?
P1 F3 1.559(3) . ?
P1 F5 1.560(4) . ?
P1 F1 1.575(2) . ?
